data_4082475
loop_
_publ_author_name
'Drinkel, Emma E.'
'Wu, Linglin'
'Linden, Anthony'
'Dorta, Reto'

_publ_section_title
;
 Synthesis, Structure, and Catalytic Studies of Palladium and Platinum
 Bis-Sulfoxide Complexes
;
_journal_issue 3
_journal_name_full Organometallics
_journal_page_first 627
_journal_paper_doi 10.1021/om4000067
_journal_volume 33
_journal_year 2014
_chemical_absolute_configuration ad
_chemical_formula_moiety 'C38 H26 F6 O6 Pt S2'
_chemical_formula_sum 'C38 H26 F6 O6 Pt S2'
_chemical_formula_weight 951.73
_chemical_name_systematic
; 
 ? 
;
_space_group_IT_number 4
_symmetry_cell_setting monoclinic
_symmetry_Int_Tables_number 4
_symmetry_space_group_name_Hall 'P 2yb'
_symmetry_space_group_name_H-M 'P 1 21 1'
_atom_sites_solution_hydrogens geom
_atom_sites_solution_primary direct
_atom_sites_solution_secondary difmap
_audit_creation_date 10-01-11
_audit_creation_method SHELXL-97
_cell_angle_alpha 90.00
_cell_angle_beta 103.3724(5)
_cell_angle_gamma 90.00
_cell_formula_units_Z 2
_cell_length_a 10.1850(2)
_cell_length_b 16.3539(2)
_cell_length_c 11.0248(2)
_cell_measurement_reflns_used 58699
_cell_measurement_temperature 160(1)
_cell_measurement_theta_max 30.0
_cell_measurement_theta_min 2.0
_cell_volume 1786.55(5)
_computing_cell_refinement 'DENZO-SMN (Otwinowski & Minor, 1997)'
_computing_data_collection 'COLLECT (Nonius, 2000)'
_computing_data_reduction 'DENZO-SMN and SCALEPACK (Otwinowski & Minor, 1997)'
_computing_molecular_graphics 'ORTEPII (Johnson, 1976)'
_computing_publication_material 'SHELXL97 and PLATON (Spek, 2006)'
_computing_structure_refinement 'SHELXL97 (Sheldrick, 1997)'
_diffrn_ambient_temperature 160(1)
_diffrn_detector '65 mm CCD camera on \k goniostat'
_diffrn_detector_area_resol_mean 9
_diffrn_measured_fraction_theta_full 0.997
_diffrn_measured_fraction_theta_max 0.997
_diffrn_measurement_device_type 'Nonius KappaCCD area-detector diffractometer'
_diffrn_measurement_method '\f and \w scans with \k offsets'
_diffrn_radiation_monochromator 'horizontally mounted graphite crystal'
_diffrn_radiation_source 'Nonius FR590 sealed tube generator'
_diffrn_radiation_type 'Mo K\a'
_diffrn_radiation_wavelength 0.71073
_diffrn_reflns_av_R_equivalents 0.0549
_diffrn_reflns_av_sigmaI/netI 0.0343
_diffrn_reflns_limit_h_max 14
_diffrn_reflns_limit_h_min -14
_diffrn_reflns_limit_k_max 22
_diffrn_reflns_limit_k_min -22
_diffrn_reflns_limit_l_max 15
_diffrn_reflns_limit_l_min -15
_diffrn_reflns_number 49948
_diffrn_reflns_theta_full 30.02
_diffrn_reflns_theta_max 30.02
_diffrn_reflns_theta_min 2.27
_diffrn_standards_decay_% 0
_diffrn_standards_number 0
_exptl_absorpt_coefficient_mu 4.112
_exptl_absorpt_correction_T_max 0.555
_exptl_absorpt_correction_T_min 0.386
_exptl_absorpt_correction_type multi-scan
_exptl_absorpt_process_details '(Blessing, 1995)'
_exptl_crystal_colour yellow
_exptl_crystal_density_diffrn 1.773
_exptl_crystal_density_method 'not measured'
_exptl_crystal_description prism
_exptl_crystal_F_000 932
_exptl_crystal_size_max 0.28
_exptl_crystal_size_mid 0.20
_exptl_crystal_size_min 0.15
_refine_diff_density_max 0.967
_refine_diff_density_min -2.008
_refine_diff_density_rms 0.113
_refine_ls_abs_structure_details 'Flack & Bernardinelli (2000), ? Friedel pairs'
_refine_ls_abs_structure_Flack -0.011(5)
_refine_ls_extinction_method none
_refine_ls_goodness_of_fit_ref 1.026
_refine_ls_hydrogen_treatment constr
_refine_ls_matrix_type full
_refine_ls_number_parameters 573
_refine_ls_number_reflns 10285
_refine_ls_number_restraints 572
_refine_ls_restrained_S_all 1.035
_refine_ls_R_factor_all 0.0437
_refine_ls_R_factor_gt 0.0379
_refine_ls_shift/su_max 0.001
_refine_ls_shift/su_mean 0.000
_refine_ls_structure_factor_coef Fsqd
_refine_ls_weighting_details 'w=1/[\s^2^(Fo^2^)+(0.0461P)^2^+3.8339P] where P=(Fo^2^+2Fc^2^)/3'
_refine_ls_weighting_scheme calc
_refine_ls_wR_factor_gt 0.0902
_refine_ls_wR_factor_ref 0.0941
_reflns_number_gt 9461
_reflns_number_total 10288
_reflns_threshold_expression 'I > 2\s(I)'
_cod_data_source_file om4000067_si_001.cif
_cod_data_source_block 8
_cod_database_code 4082475

loop_
_symmetry_equiv_pos_as_xyz
'x, y, z'
'-x, y+1/2, -z'

loop_
_atom_site_label
_atom_site_type_symbol
_atom_site_fract_x
_atom_site_fract_y
_atom_site_fract_z
_atom_site_U_iso_or_equiv
_atom_site_adp_type
_atom_site_occupancy
_atom_site_symmetry_multiplicity
_atom_site_calc_flag
_atom_site_refinement_flags
_atom_site_disorder_assembly
_atom_site_disorder_group
Pt1 Pt 0.567255(16) 0.36325(4) 0.183229(14) 0.03386(6) Uani 1 1 d D . .
S1 S 0.4476(2) 0.27166(10) 0.05915(14) 0.0462(4) Uani 1 1 d . B .
S2 S 0.48823(13) 0.47645(9) 0.07683(13) 0.0281(3) Uani 1 1 d . B .
F4A F 0.8436(8) 0.1956(4) 0.4645(4) 0.0852(18) Uani 0.718(11) 1 d PDU A 1
F5A F 0.9613(5) 0.1657(5) 0.3365(7) 0.0830(18) Uani 0.718(11) 1 d PDU A 1
F6A F 0.7824(7) 0.0984(3) 0.3352(7) 0.0909(19) Uani 0.718(11) 1 d PDU A 1
F4B F 0.9013(16) 0.2095(5) 0.4500(9) 0.086(2) Uani 0.282(11) 1 d PDU A 2
F5B F 0.9227(14) 0.1301(9) 0.3035(10) 0.088(2) Uani 0.282(11) 1 d PDU A 2
F6B F 0.7546(8) 0.1182(8) 0.3855(15) 0.084(2) Uani 0.282(11) 1 d PDU A 2
O1 O 0.4480(8) 0.1909(3) 0.1166(5) 0.0756(19) Uani 1 1 d . . .
O2 O 0.5992(4) 0.5361(2) 0.0885(4) 0.0376(8) Uani 1 1 d . . .
O3A O 0.6485(9) 0.4370(7) 0.3336(9) 0.0725(15) Uani 0.663(5) 1 d PDU B 1
O4A O 0.8609(9) 0.4155(6) 0.3174(8) 0.0758(15) Uani 0.663(5) 1 d PDU B 1
C35A C 0.7726(9) 0.4448(6) 0.3655(7) 0.0741(16) Uani 0.663(5) 1 d PDU B 1
C36A C 0.8289(10) 0.4833(8) 0.4868(11) 0.0766(16) Uani 0.663(5) 1 d PDU B 1
F1A F 0.7495(8) 0.5504(4) 0.5078(7) 0.0949(15) Uani 0.663(5) 1 d PDU B 1
F2A F 0.9491(7) 0.5119(5) 0.5102(7) 0.0965(16) Uani 0.663(5) 1 d PDU B 1
F3A F 0.8201(8) 0.4358(5) 0.5863(6) 0.0948(16) Uani 0.663(5) 1 d PDU B 1
O3B O 0.7116(14) 0.4375(12) 0.2917(14) 0.0769(16) Uani 0.337(5) 1 d PDU B 2
O4B O 0.5857(15) 0.4532(12) 0.4310(15) 0.0818(15) Uani 0.337(5) 1 d PDU B 2
C35B C 0.6938(13) 0.4547(10) 0.3963(12) 0.0836(14) Uani 0.337(5) 1 d PDU B 2
C36B C 0.7969(16) 0.5047(10) 0.4792(11) 0.0848(14) Uani 0.337(5) 1 d PDU B 2
F1B F 0.7477(14) 0.5336(9) 0.5821(11) 0.0926(16) Uani 0.337(5) 1 d PDU B 2
F2B F 0.8398(15) 0.5700(8) 0.4372(13) 0.0904(17) Uani 0.337(5) 1 d PDU B 2
F3B F 0.9066(13) 0.4628(9) 0.5420(13) 0.0942(16) Uani 0.337(5) 1 d PDU B 2
O5 O 0.6657(5) 0.2737(3) 0.2980(4) 0.0420(10) Uani 1 1 d . B .
O6 O 0.7777(5) 0.2359(3) 0.1501(5) 0.0551(11) Uani 1 1 d . B .
C1 C 0.2319(5) 0.3736(5) -0.0494(5) 0.0439(16) Uani 1 1 d . B .
C2 C 0.2766(7) 0.3097(4) 0.0298(5) 0.0502(16) Uani 1 1 d . . .
C3 C 0.2017(11) 0.2752(7) 0.1095(7) 0.085(3) Uani 1 1 d . B .
H3 H 0.2348 0.2298 0.1612 0.102 Uiso 1 1 calc R . .
C4 C 0.0789(11) 0.3100(9) 0.1097(9) 0.112(5) Uani 1 1 d . . .
H4 H 0.0268 0.2880 0.1631 0.134 Uiso 1 1 calc R B .
C5 C 0.0281(7) 0.3764(11) 0.0340(8) 0.094(5) Uani 1 1 d . B .
C6 C -0.0912(9) 0.4209(13) 0.0389(12) 0.146(8) Uani 1 1 d . . .
H6 H -0.1398 0.4037 0.0982 0.175 Uiso 1 1 calc R B .
C7 C -0.1383(8) 0.4825(13) -0.0306(13) 0.142(8) Uani 1 1 d . B .
H7 H -0.2196 0.5077 -0.0219 0.171 Uiso 1 1 calc R . .
C8 C -0.0688(8) 0.5138(10) -0.1220(12) 0.116(5) Uani 1 1 d . . .
H8 H -0.1039 0.5586 -0.1744 0.139 Uiso 1 1 calc R B .
C9 C 0.0514(7) 0.4758(6) -0.1300(8) 0.071(2) Uani 1 1 d . B .
H9 H 0.0996 0.4952 -0.1885 0.085 Uiso 1 1 calc R . .
C10 C 0.1026(6) 0.4090(6) -0.0524(7) 0.065(2) Uani 1 1 d . . .
C11 C 0.3146(5) 0.4097(3) -0.1324(5) 0.0316(10) Uani 1 1 d . . .
C12 C 0.4240(5) 0.4598(3) -0.0871(5) 0.0287(10) Uani 1 1 d . B .
C13 C 0.4996(6) 0.4955(3) -0.1634(5) 0.0367(11) Uani 1 1 d . . .
H13 H 0.5715 0.5318 -0.1290 0.044 Uiso 1 1 calc R B .
C14 C 0.4697(7) 0.4781(4) -0.2878(6) 0.0481(14) Uani 1 1 d . B .
H14 H 0.5217 0.5020 -0.3397 0.058 Uiso 1 1 calc R . .
C15 C 0.3618(7) 0.4248(3) -0.3404(5) 0.0408(12) Uani 1 1 d . . .
C16 C 0.3327(9) 0.4022(5) -0.4687(6) 0.062(2) Uani 1 1 d . B .
H16 H 0.3894 0.4215 -0.5199 0.074 Uiso 1 1 calc R . .
C17 C 0.2283(10) 0.3550(7) -0.5182(6) 0.074(2) Uani 1 1 d . . .
H17 H 0.2087 0.3427 -0.6048 0.089 Uiso 1 1 calc R B .
C18 C 0.1460(10) 0.3228(5) -0.4421(7) 0.073(2) Uani 1 1 d . B .
H18 H 0.0726 0.2880 -0.4780 0.088 Uiso 1 1 calc R . .
C19 C 0.1708(8) 0.3412(4) -0.3172(6) 0.0555(18) Uani 1 1 d . . .
H19 H 0.1142 0.3197 -0.2675 0.067 Uiso 1 1 calc R B .
C20 C 0.2805(6) 0.3922(3) -0.2629(5) 0.0358(10) Uani 1 1 d . B .
C21 C 0.4835(9) 0.2614(3) -0.0895(5) 0.0492(18) Uani 1 1 d . . .
C22 C 0.5949(8) 0.2980(4) -0.1139(6) 0.0541(18) Uani 1 1 d . B .
H22 H 0.6522 0.3314 -0.0536 0.065 Uiso 1 1 calc R . .
C23 C 0.6217(11) 0.2844(6) -0.2316(8) 0.085(3) Uani 1 1 d . . .
H23 H 0.6977 0.3095 -0.2524 0.102 Uiso 1 1 calc R B .
C24 C 0.5374(16) 0.2342(7) -0.3180(7) 0.099(4) Uani 1 1 d . B .
C27 C 0.5721(19) 0.2204(10) -0.4444(10) 0.150(8) Uani 1 1 d . . .
H27A H 0.4976 0.2401 -0.5110 0.225 Uiso 1 1 calc R B .
H27B H 0.5861 0.1619 -0.4559 0.225 Uiso 1 1 calc R . .
H27C H 0.6546 0.2505 -0.4470 0.225 Uiso 1 1 calc R . .
C25 C 0.4309(15) 0.1957(5) -0.2879(8) 0.093(4) Uani 1 1 d . . .
H25 H 0.3773 0.1596 -0.3465 0.112 Uiso 1 1 calc R B .
C26 C 0.3986(12) 0.2081(4) -0.1729(6) 0.068(2) Uani 1 1 d . B .
H26 H 0.3235 0.1820 -0.1520 0.081 Uiso 1 1 calc R . .
C28 C 0.3505(5) 0.5216(3) 0.1227(5) 0.0306(10) Uani 1 1 d . . .
C29 C 0.3033(6) 0.4904(4) 0.2210(5) 0.0435(13) Uani 1 1 d . B .
H29 H 0.3447 0.4439 0.2656 0.052 Uiso 1 1 calc R . .
C30 C 0.1939(8) 0.5283(5) 0.2537(6) 0.0587(19) Uani 1 1 d . . .
H30 H 0.1605 0.5079 0.3215 0.070 Uiso 1 1 calc R B .
C31 C 0.1336(7) 0.5960(4) 0.1872(6) 0.0499(15) Uani 1 1 d . B .
C32 C 0.1851(6) 0.6273(3) 0.0907(5) 0.0394(11) Uani 1 1 d . . .
H32 H 0.1460 0.6749 0.0478 0.047 Uiso 1 1 calc R B .
C33 C 0.2921(5) 0.5899(3) 0.0566(5) 0.0359(10) Uani 1 1 d . B .
H33 H 0.3256 0.6105 -0.0110 0.043 Uiso 1 1 calc R . .
C34 C 0.0123(10) 0.6362(6) 0.2210(9) 0.079(3) Uani 1 1 d . . .
H34A H 0.0293 0.6424 0.3117 0.119 Uiso 1 1 calc R B .
H34B H -0.0677 0.6020 0.1916 0.119 Uiso 1 1 calc R . .
H34C H -0.0027 0.6902 0.1815 0.119 Uiso 1 1 calc R . .
C37 C 0.7529(5) 0.2328(3) 0.2526(5) 0.0391(11) Uani 1 1 d D . .
C38 C 0.8338(5) 0.1726(3) 0.3474(5) 0.0559(17) Uani 1 1 d D A .

loop_
_atom_site_aniso_label
_atom_site_aniso_U_11
_atom_site_aniso_U_22
_atom_site_aniso_U_33
_atom_site_aniso_U_23
_atom_site_aniso_U_13
_atom_site_aniso_U_12
Pt1 0.03736(9) 0.03322(9) 0.02996(8) -0.00056(11) 0.00567(6) 0.00830(11)
S1 0.0845(13) 0.0290(7) 0.0252(6) 0.0009(5) 0.0134(7) -0.0107(7)
S2 0.0248(5) 0.0271(6) 0.0319(6) -0.0036(5) 0.0053(4) 0.0037(4)
F4A 0.066(3) 0.077(3) 0.090(4) 0.021(3) -0.028(3) 0.002(3)
F5A 0.059(3) 0.070(3) 0.098(4) 0.016(3) -0.025(3) 0.009(2)
F6A 0.074(3) 0.066(3) 0.107(4) 0.022(3) -0.030(3) -0.003(2)
F4B 0.067(3) 0.073(3) 0.096(4) 0.018(3) -0.030(3) 0.003(3)
F5B 0.069(3) 0.073(3) 0.099(4) 0.019(3) -0.026(3) 0.006(3)
F6B 0.067(3) 0.068(3) 0.097(4) 0.021(3) -0.023(3) 0.005(3)
O1 0.140(6) 0.046(3) 0.035(2) 0.007(2) 0.008(3) -0.031(3)
O2 0.0272(17) 0.0379(19) 0.045(2) -0.0052(16) 0.0033(15) -0.0033(14)
O3A 0.069(3) 0.081(3) 0.057(3) -0.018(2) -0.006(2) 0.008(3)
O4A 0.072(3) 0.087(3) 0.060(3) -0.019(2) -0.002(2) 0.005(3)
C35A 0.072(3) 0.084(3) 0.058(3) -0.021(3) -0.002(2) 0.007(3)
C36A 0.073(3) 0.086(3) 0.060(3) -0.019(3) -0.008(2) 0.008(3)
F1A 0.095(3) 0.102(3) 0.075(3) -0.020(2) -0.005(2) 0.007(3)
F2A 0.094(3) 0.103(3) 0.081(3) -0.017(3) -0.004(3) -0.005(3)
F3A 0.096(3) 0.105(3) 0.071(3) -0.014(3) -0.005(3) 0.001(3)
O3B 0.074(3) 0.088(3) 0.060(3) -0.019(3) -0.003(3) 0.006(3)
O4B 0.080(3) 0.092(3) 0.065(3) -0.020(3) -0.003(2) 0.005(3)
C35B 0.082(3) 0.093(3) 0.066(3) -0.018(2) -0.004(2) 0.004(2)
C36B 0.083(3) 0.094(3) 0.067(3) -0.018(2) -0.004(2) 0.004(2)
F1B 0.092(3) 0.102(3) 0.073(3) -0.016(3) -0.003(3) 0.002(3)
F2B 0.091(3) 0.098(3) 0.072(3) -0.018(3) -0.003(3) -0.003(3)
F3B 0.093(3) 0.102(3) 0.075(3) -0.015(3) -0.006(3) 0.003(3)
O5 0.055(3) 0.034(2) 0.034(2) 0.0144(16) 0.0053(19) 0.0114(18)
O6 0.055(3) 0.059(3) 0.054(3) 0.001(2) 0.016(2) 0.019(2)
C1 0.035(2) 0.066(5) 0.032(2) -0.014(3) 0.0118(18) -0.025(3)
C2 0.057(4) 0.066(4) 0.031(3) -0.006(3) 0.016(3) -0.034(3)
C3 0.100(7) 0.118(8) 0.041(4) -0.009(4) 0.026(4) -0.073(6)
C4 0.080(6) 0.214(14) 0.050(5) -0.022(7) 0.031(5) -0.091(8)
C5 0.038(3) 0.189(14) 0.062(4) -0.043(7) 0.023(3) -0.053(6)
C6 0.028(4) 0.33(3) 0.082(7) -0.064(10) 0.022(4) -0.041(8)
C7 0.016(3) 0.29(2) 0.113(10) -0.083(12) 0.007(5) -0.005(7)
C8 0.030(4) 0.191(14) 0.117(9) -0.070(9) -0.004(4) 0.020(5)
C9 0.029(3) 0.111(7) 0.070(5) -0.035(5) 0.004(3) -0.008(4)
C10 0.028(3) 0.111(6) 0.056(4) -0.035(4) 0.012(3) -0.026(3)
C11 0.033(2) 0.034(2) 0.028(2) -0.0044(18) 0.0066(18) -0.0018(19)
C12 0.026(2) 0.030(2) 0.030(2) -0.0008(18) 0.0077(19) 0.0034(18)
C13 0.035(3) 0.032(3) 0.044(3) 0.007(2) 0.011(2) -0.002(2)
C14 0.057(4) 0.058(4) 0.034(3) 0.019(3) 0.019(3) 0.003(3)
C15 0.058(3) 0.036(3) 0.027(2) 0.007(2) 0.006(2) 0.004(2)
C16 0.100(6) 0.060(4) 0.024(3) 0.007(3) 0.015(3) 0.003(4)
C17 0.121(6) 0.060(5) 0.029(3) -0.014(4) -0.009(3) -0.011(6)
C18 0.095(6) 0.071(5) 0.038(4) -0.006(3) -0.014(4) -0.019(4)
C19 0.065(4) 0.061(5) 0.036(3) -0.008(2) 0.004(3) -0.017(3)
C20 0.042(3) 0.037(2) 0.025(2) 0.0028(18) 0.0013(19) 0.004(2)
C21 0.100(6) 0.025(3) 0.024(2) 0.0012(19) 0.016(3) 0.007(3)
C22 0.081(5) 0.049(3) 0.038(3) 0.013(3) 0.025(3) 0.031(3)
C23 0.111(7) 0.102(7) 0.058(5) 0.027(5) 0.051(5) 0.068(6)
C24 0.184(12) 0.085(7) 0.032(4) 0.008(4) 0.031(6) 0.069(8)
C27 0.239(18) 0.171(14) 0.053(6) 0.010(7) 0.058(8) 0.116(14)
C25 0.189(13) 0.046(4) 0.035(4) -0.003(3) 0.009(6) 0.040(6)
C26 0.132(8) 0.032(3) 0.032(3) -0.002(2) 0.006(4) 0.003(4)
C28 0.027(2) 0.030(2) 0.032(2) -0.0073(18) 0.0040(19) 0.0054(18)
C29 0.050(3) 0.051(3) 0.030(3) 0.011(2) 0.010(2) 0.022(3)
C30 0.072(5) 0.072(5) 0.038(3) 0.014(3) 0.024(3) 0.031(4)
C31 0.047(3) 0.061(4) 0.046(3) 0.003(3) 0.019(3) 0.021(3)
C32 0.041(3) 0.037(3) 0.040(3) 0.002(2) 0.009(2) 0.010(2)
C33 0.034(2) 0.034(3) 0.039(3) 0.000(2) 0.008(2) 0.001(2)
C34 0.082(6) 0.098(7) 0.068(5) 0.015(5) 0.038(5) 0.052(5)
C37 0.038(3) 0.034(3) 0.043(3) 0.004(2) 0.004(2) 0.007(2)
C38 0.050(4) 0.043(3) 0.063(4) 0.011(3) -0.009(3) 0.005(3)

loop_
_atom_type_symbol
_atom_type_description
_atom_type_number_in_cell
_atom_type_scat_dispersion_real
_atom_type_scat_dispersion_imag
_atom_type_scat_source
C C 76 0.0033 0.0016
; International Tables for Crystallography (1992). 
Vol. C, Tables 4.2.6.8 and 6.1.1.4
;
H H 52 0.0000 0.0000
; International Tables for Crystallography (1992). 
Vol. C, Tables 4.2.6.8 and 6.1.1.4
;
F F 12 0.0171 0.0103
; International Tables for Crystallography (1992). 
Vol. C, Tables 4.2.6.8 and 6.1.1.4
;
O O 12 0.0106 0.0060
; International Tables for Crystallography (1992). 
Vol. C, Tables 4.2.6.8 and 6.1.1.4
;
Pt Pt 2 -1.7033 8.3905
; International Tables for Crystallography (1992). 
Vol. C, Tables 4.2.6.8 and 6.1.1.4
;
S S 4 0.1246 0.1234
; International Tables for Crystallography (1992). 
Vol. C, Tables 4.2.6.8 and 6.1.1.4
;

loop_
_geom_angle_atom_site_label_1
_geom_angle_atom_site_label_2
_geom_angle_atom_site_label_3
_geom_angle
O5 Pt1 O3A 82.7(3)
O5 Pt1 O3B 83.2(6)
O5 Pt1 S1 91.09(16)
O3A Pt1 S1 163.9(3)
O3B Pt1 S1 168.7(5)
O5 Pt1 S2 169.62(15)
O3A Pt1 S2 88.1(3)
O3B Pt1 S2 86.5(6)
S1 Pt1 S2 99.03(7)
O1 S1 C21 109.6(3)
O1 S1 C2 107.1(4)
C21 S1 C2 105.3(3)
O1 S1 Pt1 113.6(2)
C21 S1 Pt1 116.0(3)
C2 S1 Pt1 104.5(2)
O2 S2 C28 110.0(2)
O2 S2 C12 106.3(2)
C28 S2 C12 102.9(2)
O2 S2 Pt1 109.00(17)
C28 S2 Pt1 114.22(19)
C12 S2 Pt1 113.90(18)
C35A O3A Pt1 118.8(7)
O3A C35A O4A 129.3(8)
O3A C35A C36A 117.4(7)
O4A C35A C36A 112.7(7)
F2A C36A F3A 106.5(8)
F2A C36A F1A 103.9(9)
F3A C36A F1A 99.4(7)
F2A C36A C35A 119.5(9)
F3A C36A C35A 113.8(10)
F1A C36A C35A 111.3(7)
C35B O3B Pt1 115.8(8)
O3B C35B O4B 127.6(9)
O3B C35B C36B 117.8(8)
O4B C35B C36B 112.0(8)
F2B C36B F3B 107.3(9)
F2B C36B F1B 102.9(10)
F3B C36B F1B 99.2(7)
F2B C36B C35B 119.6(9)
F3B C36B C35B 114.9(10)
F1B C36B C35B 110.3(8)
C37 O5 Pt1 114.3(4)
C2 C1 C10 119.4(6)
C2 C1 C11 122.6(5)
C10 C1 C11 118.0(7)
C1 C2 C3 123.7(8)
C1 C2 S1 122.8(4)
C3 C2 S1 112.9(7)
C4 C3 C2 117.4(10)
C4 C3 H3 121.3
C2 C3 H3 121.3
C3 C4 C5 122.2(7)
C3 C4 H4 118.9
C5 C4 H4 118.9
C4 C5 C6 125.1(10)
C4 C5 C10 120.1(9)
C6 C5 C10 114.7(14)
C7 C6 C5 125.4(12)
C7 C6 H6 117.3
C5 C6 H6 117.3
C6 C7 C8 120.9(10)
C6 C7 H7 119.5
C8 C7 H7 119.5
C9 C8 C7 117.6(14)
C9 C8 H8 121.2
C7 C8 H8 121.2
C8 C9 C10 120.8(11)
C8 C9 H9 119.6
C10 C9 H9 119.6
C9 C10 C1 122.4(7)
C9 C10 C5 120.4(9)
C1 C10 C5 117.1(9)
C12 C11 C20 118.1(5)
C12 C11 C1 122.2(5)
C20 C11 C1 119.7(5)
C11 C12 C13 122.9(5)
C11 C12 S2 122.0(4)
C13 C12 S2 114.9(4)
C14 C13 C12 119.5(5)
C14 C13 H13 120.2
C12 C13 H13 120.2
C13 C14 C15 120.8(6)
C13 C14 H14 119.6
C15 C14 H14 119.6
C14 C15 C20 119.2(5)
C14 C15 C16 122.0(6)
C20 C15 C16 118.8(6)
C17 C16 C15 121.6(7)
C17 C16 H16 119.2
C15 C16 H16 119.2
C16 C17 C18 120.0(6)
C16 C17 H17 120.0
C18 C17 H17 120.0
C19 C18 C17 121.0(7)
C19 C18 H18 119.5
C17 C18 H18 119.5
C18 C19 C20 119.9(7)
C18 C19 H19 120.1
C20 C19 H19 120.1
C19 C20 C15 118.7(5)
C19 C20 C11 122.0(5)
C15 C20 C11 119.3(5)
C22 C21 C26 123.8(7)
C22 C21 S1 120.1(5)
C26 C21 S1 115.8(7)
C21 C22 C23 117.5(9)
C21 C22 H22 121.3
C23 C22 H22 121.3
C24 C23 C22 120.3(11)
C24 C23 H23 119.8
C22 C23 H23 119.8
C25 C24 C23 120.4(8)
C25 C24 C27 121.2(13)
C23 C24 C27 118.3(15)
C24 C27 H27A 109.5
C24 C27 H27B 109.5
H27A C27 H27B 109.5
C24 C27 H27C 109.5
H27A C27 H27C 109.5
H27B C27 H27C 109.5
C24 C25 C26 121.5(10)
C24 C25 H25 119.2
C26 C25 H25 119.2
C25 C26 C21 116.4(10)
C25 C26 H26 121.8
C21 C26 H26 121.8
C29 C28 C33 121.6(5)
C29 C28 S2 121.0(4)
C33 C28 S2 117.4(4)
C28 C29 C30 118.9(5)
C28 C29 H29 120.6
C30 C29 H29 120.6
C31 C30 C29 120.0(6)
C31 C30 H30 120.0
C29 C30 H30 120.0
C32 C31 C30 119.9(5)
C32 C31 C34 120.1(6)
C30 C31 C34 120.0(7)
C33 C32 C31 120.6(5)
C33 C32 H32 119.7
C31 C32 H32 119.7
C32 C33 C28 118.9(5)
C32 C33 H33 120.5
C28 C33 H33 120.5
C31 C34 H34A 109.5
C31 C34 H34B 109.5
H34A C34 H34B 109.5
C31 C34 H34C 109.5
H34A C34 H34C 109.5
H34B C34 H34C 109.5
O6 C37 O5 130.0(5)
O6 C37 C38 117.9(4)
O5 C37 C38 112.1(4)
F5B C38 F4B 106.8(4)
F6A C38 F4A 107.5(4)
F5B C38 F6B 106.3(4)
F4B C38 F6B 105.5(4)
F6A C38 F5A 106.5(4)
F4A C38 F5A 104.9(4)
F6A C38 C37 112.6(4)
F5B C38 C37 113.2(4)
F4B C38 C37 112.4(4)
F4A C38 C37 113.0(4)
F6B C38 C37 112.0(4)
F5A C38 C37 111.9(4)

loop_
_geom_bond_atom_site_label_1
_geom_bond_atom_site_label_2
_geom_bond_distance
Pt1 O5 2.041(4)
Pt1 O3A 2.063(8)
Pt1 O3B 2.063(9)
Pt1 S1 2.1974(16)
Pt1 S2 2.2393(14)
S1 O1 1.465(5)
S1 C21 1.768(6)
S1 C2 1.807(8)
S2 O2 1.475(4)
S2 C28 1.760(5)
S2 C12 1.795(6)
F4A C38 1.325(5)
F5A C38 1.336(5)
F6A C38 1.316(5)
F4B C38 1.325(5)
F5B C38 1.319(5)
F6B C38 1.332(5)
O3A C35A 1.238(11)
O4A C35A 1.241(12)
C35A C36A 1.470(12)
C36A F2A 1.279(11)
C36A F3A 1.363(16)
C36A F1A 1.414(11)
O3B C35B 1.240(12)
O4B C35B 1.247(12)
C35B C36B 1.470(12)
C36B F2B 1.280(12)
C36B F3B 1.356(16)
C36B F1B 1.422(11)
O5 C37 1.301(7)
O6 C37 1.214(7)
C1 C2 1.370(11)
C1 C10 1.432(10)
C1 C11 1.501(7)
C2 C3 1.408(9)
C3 C4 1.374(18)
C3 H3 0.9500
C4 C5 1.395(19)
C4 H4 0.9500
C5 C6 1.427(18)
C5 C10 1.449(12)
C6 C7 1.29(3)
C6 H6 0.9500
C7 C8 1.45(2)
C7 H7 0.9500
C8 C9 1.394(11)
C8 H8 0.9500
C9 C10 1.412(14)
C9 H9 0.9500
C11 C12 1.380(7)
C11 C20 1.429(7)
C12 C13 1.393(7)
C13 C14 1.365(9)
C13 H13 0.9500
C14 C15 1.417(10)
C14 H14 0.9500
C15 C20 1.424(8)
C15 C16 1.425(8)
C16 C17 1.325(12)
C16 H16 0.9500
C17 C18 1.417(13)
C17 H17 0.9500
C18 C19 1.375(9)
C18 H18 0.9500
C19 C20 1.412(8)
C19 H19 0.9500
C21 C22 1.363(12)
C21 C26 1.409(11)
C22 C23 1.404(9)
C22 H22 0.9500
C23 C24 1.392(18)
C23 H23 0.9500
C24 C25 1.360(19)
C24 C27 1.530(12)
C27 H27A 0.9800
C27 H27B 0.9800
C27 H27C 0.9800
C25 C26 1.397(12)
C25 H25 0.9500
C26 H26 0.9500
C28 C29 1.381(8)
C28 C33 1.390(7)
C29 C30 1.393(9)
C29 H29 0.9500
C30 C31 1.390(9)
C30 H30 0.9500
C31 C32 1.388(9)
C31 C34 1.520(9)
C32 C33 1.375(8)
C32 H32 0.9500
C33 H33 0.9500
C34 H34A 0.9800
C34 H34B 0.9800
C34 H34C 0.9800
C37 C38 1.530(8)

loop_
_geom_torsion_atom_site_label_1
_geom_torsion_atom_site_label_2
_geom_torsion_atom_site_label_3
_geom_torsion_atom_site_label_4
_geom_torsion
O5 Pt1 S1 O1 17.3(4)
O3A Pt1 S1 O1 -49.7(12)
O3B Pt1 S1 O1 76(3)
S2 Pt1 S1 O1 -165.0(4)
O5 Pt1 S1 C21 -110.9(3)
O3A Pt1 S1 C21 -177.9(11)
O3B Pt1 S1 C21 -52(3)
S2 Pt1 S1 C21 66.8(3)
O5 Pt1 S1 C2 133.7(3)
O3A Pt1 S1 C2 66.7(11)
O3B Pt1 S1 C2 -167(3)
S2 Pt1 S1 C2 -48.6(2)
O5 Pt1 S2 O2 23.2(9)
O3A Pt1 S2 O2 50.4(3)
O3B Pt1 S2 O2 25.9(4)
S1 Pt1 S2 O2 -144.2(2)
O5 Pt1 S2 C28 -100.4(8)
O3A Pt1 S2 C28 -73.1(3)
O3B Pt1 S2 C28 -97.6(5)
S1 Pt1 S2 C28 92.31(19)
O5 Pt1 S2 C12 141.7(8)
O3A Pt1 S2 C12 169.0(3)
O3B Pt1 S2 C12 144.5(4)
S1 Pt1 S2 C12 -25.59(19)
O5 Pt1 O3A C35A 65.2(10)
S1 Pt1 O3A C35A 133.3(9)
S2 Pt1 O3A C35A -110.0(10)
Pt1 O3A C35A O4A 2.1(19)
Pt1 O3A C35A C36A -167.7(8)
O3A C35A C36A F2A -161.9(12)
O4A C35A C36A F2A 26.6(17)
O3A C35A C36A F3A 70.7(13)
O4A C35A C36A F3A -100.8(11)
O3A C35A C36A F1A -40.7(16)
O4A C35A C36A F1A 147.8(11)
O5 Pt1 O3B C35B -76.7(17)
S1 Pt1 O3B C35B -136.5(19)
S2 Pt1 O3B C35B 103.8(17)
Pt1 O3B C35B O4B -22(3)
Pt1 O3B C35B C36B 177.5(11)
O3B C35B C36B F2B 48(2)
O4B C35B C36B F2B -115.0(19)
O3B C35B C36B F3B -81.7(19)
O4B C35B C36B F3B 115.1(17)
O3B C35B C36B F1B 167.2(18)
O4B C35B C36B F1B 3.9(19)
O3A Pt1 O5 C37 -122.0(5)
O3B Pt1 O5 C37 -97.4(5)
S1 Pt1 O5 C37 72.9(4)
S2 Pt1 O5 C37 -94.6(9)
C10 C1 C2 C3 0.6(10)
C11 C1 C2 C3 179.3(6)
C10 C1 C2 S1 -169.8(5)
C11 C1 C2 S1 9.0(9)
O1 S1 C2 C1 -163.7(5)
C21 S1 C2 C1 -47.1(6)
Pt1 S1 C2 C1 75.5(5)
O1 S1 C2 C3 25.0(6)
C21 S1 C2 C3 141.6(5)
Pt1 S1 C2 C3 -95.8(5)
C1 C2 C3 C4 -2.1(11)
S1 C2 C3 C4 169.1(7)
C2 C3 C4 C5 0.4(14)
C3 C4 C5 C6 -172.9(10)
C3 C4 C5 C10 2.7(15)
C4 C5 C6 C7 179.8(13)
C10 C5 C6 C7 3.9(19)
C5 C6 C7 C8 -1(2)
C6 C7 C8 C9 -1.1(19)
C7 C8 C9 C10 0.4(14)
C8 C9 C10 C1 -173.8(8)
C8 C9 C10 C5 2.4(12)
C2 C1 C10 C9 178.8(6)
C11 C1 C10 C9 0.0(9)
C2 C1 C10 C5 2.5(10)
C11 C1 C10 C5 -176.3(7)
C4 C5 C10 C9 179.5(8)
C6 C5 C10 C9 -4.4(12)
C4 C5 C10 C1 -4.1(12)
C6 C5 C10 C1 172.0(8)
C2 C1 C11 C12 -74.8(8)
C10 C1 C11 C12 103.9(6)
C2 C1 C11 C20 105.0(6)
C10 C1 C11 C20 -76.2(8)
C20 C11 C12 C13 1.9(8)
C1 C11 C12 C13 -178.3(6)
C20 C11 C12 S2 -172.6(4)
C1 C11 C12 S2 7.3(8)
O2 S2 C12 C11 -177.0(4)
C28 S2 C12 C11 -61.3(5)
Pt1 S2 C12 C11 62.9(5)
O2 S2 C12 C13 8.1(5)
C28 S2 C12 C13 123.8(4)
Pt1 S2 C12 C13 -112.0(4)
C11 C12 C13 C14 -3.1(9)
S2 C12 C13 C14 171.7(5)
C12 C13 C14 C15 0.6(10)
C13 C14 C15 C20 2.9(10)
C13 C14 C15 C16 -176.7(6)
C14 C15 C16 C17 -177.2(8)
C20 C15 C16 C17 3.2(11)
C15 C16 C17 C18 -2.7(15)
C16 C17 C18 C19 1.4(15)
C17 C18 C19 C20 -0.6(13)
C18 C19 C20 C15 1.2(10)
C18 C19 C20 C11 -176.7(7)
C14 C15 C20 C19 178.1(6)
C16 C15 C20 C19 -2.4(9)
C14 C15 C20 C11 -4.0(8)
C16 C15 C20 C11 175.6(6)
C12 C11 C20 C19 179.6(6)
C1 C11 C20 C19 -0.3(9)
C12 C11 C20 C15 1.7(8)
C1 C11 C20 C15 -178.1(6)
O1 S1 C21 C22 -118.9(6)
C2 S1 C21 C22 126.2(6)
Pt1 S1 C21 C22 11.3(6)
O1 S1 C21 C26 55.4(7)
C2 S1 C21 C26 -59.6(6)
Pt1 S1 C21 C26 -174.5(5)
C26 C21 C22 C23 3.2(10)
S1 C21 C22 C23 177.0(5)
C21 C22 C23 C24 -0.9(11)
C22 C23 C24 C25 -2.2(13)
C22 C23 C24 C27 -179.2(8)
C23 C24 C25 C26 3.2(14)
C27 C24 C25 C26 -179.9(9)
C24 C25 C26 C21 -1.0(13)
C22 C21 C26 C25 -2.3(11)
S1 C21 C26 C25 -176.3(6)
O2 S2 C28 C29 -119.6(5)
C12 S2 C28 C29 127.4(5)
Pt1 S2 C28 C29 3.4(5)
O2 S2 C28 C33 60.0(5)
C12 S2 C28 C33 -53.0(5)
Pt1 S2 C28 C33 -177.0(3)
C33 C28 C29 C30 0.4(10)
S2 C28 C29 C30 -180.0(6)
C28 C29 C30 C31 0.4(12)
C29 C30 C31 C32 -2.0(12)
C29 C30 C31 C34 178.7(8)
C30 C31 C32 C33 2.7(11)
C34 C31 C32 C33 -178.0(7)
C31 C32 C33 C28 -1.8(9)
C29 C28 C33 C32 0.2(8)
S2 C28 C33 C32 -179.4(4)
Pt1 O5 C37 O6 -5.7(8)
Pt1 O5 C37 C38 174.1(3)
O6 C37 C38 F6A -84.9(7)
O5 C37 C38 F6A 95.3(6)
O6 C37 C38 F5B -0.4(10)
O5 C37 C38 F5B 179.8(10)
O6 C37 C38 F4B 120.7(10)
O5 C37 C38 F4B -59.1(10)
O6 C37 C38 F4A 153.2(6)
O5 C37 C38 F4A -26.7(6)
O6 C37 C38 F6B -120.6(10)
O5 C37 C38 F6B 59.5(10)
O6 C37 C38 F5A 35.1(7)
O5 C37 C38 F5A -144.8(6)
